data_7131156
loop_
_publ_author_name
'Humphreys, Joshua'
'Malagreca, Ferdinando'
'Hume, Paul A.'
'Davies, E. Stephen'
'Argent, Stephen P.'
'Bradshaw, Tracey D.'
'Amabilino, David B.'

_publ_section_title
;
 Highly electron deficient diketopyrrolopyrroles.
;
_journal_issue 12
_journal_name_full 'Chemical communications (Cambridge, England)'
_journal_page_first 1613
_journal_page_last 1616
_journal_paper_doi 10.1039/d2cc06770f
_journal_volume 59
_journal_year 2023
_chemical_formula_moiety 'C28 H36 N4 O2, 2(F6 P)'
_chemical_formula_sum 'C28 H36 F12 N4 O2 P2'
_chemical_formula_weight 750.55
_space_group_crystal_system monoclinic
_space_group_IT_number 15
_space_group_name_Hall '-C 2yc'
_space_group_name_H-M_alt 'C 1 2/c 1'
_atom_sites_solution_hydrogens mixed
_atom_sites_solution_primary dual
_atom_sites_solution_secondary difmap
_audit_creation_date 2021-12-10
_audit_creation_method
;
Olex2 1.5
(compiled 2021.11.18 svn.ra9532c28 for OlexSys, GUI svn.r6429)
;
_audit_update_record
;
2022-03-18 deposited with the CCDC.	2023-01-03 downloaded from the CCDC.
;
_cell_angle_alpha 90.0
_cell_angle_beta 96.9621(18)
_cell_angle_gamma 90.0
_cell_formula_units_Z 4
_cell_length_a 34.9289(7)
_cell_length_b 9.64811(19)
_cell_length_c 9.32463(17)
_cell_measurement_reflns_used 6800
_cell_measurement_temperature 100(2)
_cell_measurement_theta_max 31.5070056337
_cell_measurement_theta_min 2.27018366285
_cell_volume 3119.21(11)
_computing_cell_refinement 'DIALS 2theta refinement, DIALS 2.1.1-gcdd629a7b-release'
_computing_data_reduction
;
aimless (Evans, P. R. and Murshudov, G. N., 2013)
ccp4 (Winn, M. D. et al., 2011)
DIALS 2.1.1-gcdd629a7b-release (Winter, G. et al., 2018)
pointless (Evans, P., 2006)
XIA2 0.6.366-ga657f9d9-dials-2.1 (Winter, G., 2010)
;
_computing_molecular_graphics 'Olex2 1.5 (Dolomanov et al., 2009)'
_computing_publication_material 'Olex2 1.5 (Dolomanov et al., 2009)'
_computing_structure_refinement 'SHELXL 2018/3 (Sheldrick, 2015)'
_computing_structure_solution 'SHELXT 2018/2 (Sheldrick, 2018)'
_diffrn_ambient_environment 'N2 gas'
_diffrn_ambient_temperature 100(2)
_diffrn_crystal_treatment 'flash frozen in gaseous N2'
_diffrn_detector 'Photon counting pixel array'
_diffrn_measured_fraction_theta_full 0.998
_diffrn_measured_fraction_theta_max 0.998
_diffrn_measurement_device 'Fixed \c 3-circle diffractometer'
_diffrn_measurement_device_type 'Fluid Film Devices'
_diffrn_measurement_method 'shutterless scans'
_diffrn_measurement_specimen_support 'MiTeGen MicroMount'
_diffrn_radiation_monochromator 'Silicon 111'
_diffrn_radiation_type Synchrotron
_diffrn_radiation_wavelength 0.6889
_diffrn_reflns_av_R_equivalents 0.0670
_diffrn_reflns_av_unetI/netI 0.0669
_diffrn_reflns_Laue_measured_fraction_full 0.998
_diffrn_reflns_Laue_measured_fraction_max 0.998
_diffrn_reflns_limit_h_max 49
_diffrn_reflns_limit_h_min -49
_diffrn_reflns_limit_k_max 13
_diffrn_reflns_limit_k_min -13
_diffrn_reflns_limit_l_max 13
_diffrn_reflns_limit_l_min -13
_diffrn_reflns_number 24129
_diffrn_reflns_point_group_measured_fraction_full 0.998
_diffrn_reflns_point_group_measured_fraction_max 0.998
_diffrn_reflns_theta_full 24.415
_diffrn_reflns_theta_max 29.477
_diffrn_reflns_theta_min 2.277
_diffrn_source 'Diamond Light Source Beamline I19-1'
_exptl_absorpt_coefficient_mu 0.229
_exptl_absorpt_correction_T_max 1.0
_exptl_absorpt_correction_T_min 0.9941388463812154
_exptl_absorpt_correction_type empirical
_exptl_absorpt_process_details
;
CCP4 7.0.078: AIMLESS, version 0.7.4 : 13/12/18
Scaling & analysis of unmerged intensities, absorption correction using spherical harmonics
;
_exptl_crystal_colour red
_exptl_crystal_colour_primary red
_exptl_crystal_density_diffrn 1.598
_exptl_crystal_description plank
_exptl_crystal_F_000 1544
_exptl_crystal_recrystallization_method 'Re-crystallisation from solvent: acetonitrile'
_exptl_crystal_size_max 0.08
_exptl_crystal_size_mid 0.03
_exptl_crystal_size_min 0.005
_refine_diff_density_max 0.571
_refine_diff_density_min -0.523
_refine_diff_density_rms 0.075
_refine_ls_extinction_method none
_refine_ls_goodness_of_fit_ref 1.089
_refine_ls_hydrogen_treatment mixed
_refine_ls_matrix_type full
_refine_ls_number_parameters 221
_refine_ls_number_reflns 4749
_refine_ls_number_restraints 175
_refine_ls_restrained_S_all 1.072
_refine_ls_R_factor_all 0.0696
_refine_ls_R_factor_gt 0.0456
_refine_ls_shift/su_max 0.001
_refine_ls_shift/su_mean 0.000
_refine_ls_structure_factor_coef Fsqd
_refine_ls_weighting_details 'w=1/[\s^2^(Fo^2^)+(0.0436P)^2^+1.0726P] where P=(Fo^2^+2Fc^2^)/3'
_refine_ls_weighting_scheme calc
_refine_ls_wR_factor_gt 0.1101
_refine_ls_wR_factor_ref 0.1174
_reflns_Friedel_coverage 0.000
_reflns_number_gt 3386
_reflns_number_total 4749
_reflns_threshold_expression 'I > 2\s(I)'
_cod_data_source_file d2cc06770f2.cif
_cod_data_source_block 3-2-2PF6
_cod_depositor_comments 'Adding full bibliography for 7131154--7131156.cif.'
_cod_original_cell_volume 3119.21(7)
_cod_database_code 7131156
_nottingham_internal_coll_name DPPFMB_C1
_nottingham_internal_coll_number 18572
_nottingham_internal_coll_client FM/DBA
_nottingham_internal_coll_type custom
_nottingham_internal_coll_frame_method 'fine \w scans'
_nottingham_internal_coll_frame_time 0.2
_nottingham_internal_coll_frame_width 0.01
_nottingham_internal_coll_user pczspa
_nottingham_internal_coll_date 26/01/2020
_nottingham_internal_coll_location DLS
_nottingham_internal_coll_instrument i19-EH1
_nottingham_internal_process_date 26/01/2020
_nottingham_internal_process_user pczspa
_nottingham_internal_solution_date 26/01/2020
_nottingham_internal_solution_user pczspa
_nottingham_internal_refinement_date 10/12/2021
_nottingham_internal_refinement_user pczspa
_nottingham_internal_validation_date 10/12/2021
_nottingham_internal_validation_user pczspa
_nottingham_internal_archive_date 10/12/2021
_shelx_shelxl_version_number 2018/3
_shelx_space_group_comment
;
The symmetry employed for this shelxl refinement is uniquely defined
by the following loop, which should always be used as a source of
symmetry information in preference to the above space-group names.
They are only intended as comments.
;
_shelx_estimated_absorpt_t_max 0.999
_shelx_estimated_absorpt_t_min 0.982
_olex2_refinement_description
;
1. Fixed Uiso
 At 1.2 times of:
  All C(H) groups, All C(H,H) groups, All N(H) groups
 At 1.5 times of:
  All C(H,H,H) groups
2. Restrained distances
 N1_$1-H1_$1
 0.88 with sigma of 0.02
3. Rigid body (RIGU) restrains
 All non-hydrogen atoms
 with sigma for 1-2 distances of 0.004 and sigma for 1-3 distances of 0.004
4.a Secondary CH2 refined with riding coordinates:
 C12(H12A,H12B), C13(H13A,H13B), C14(H14A,H14B), C15(H15A,H15B), C16(H16A,H16B)
4.b Aromatic/amide H refined with riding coordinates:
 C7(H7), C9(H9), C10(H10), C11(H11)
4.c Idealised Me refined as rotating group:
 C17(H17A,H17B,H17C)
;
_olex2_submission_special_instructions 'No special instructions were received'

loop_
_space_group_symop_operation_xyz
'x, y, z'
'-x, y, -z+1/2'
'x+1/2, y+1/2, z'
'-x+1/2, y+1/2, -z+1/2'
'-x, -y, -z'
'x, -y, z-1/2'
'-x+1/2, -y+1/2, -z'
'x+1/2, -y+1/2, z-1/2'

loop_
_symmetry_equiv_pos_as_xyz
-x,y,-z+1/2

loop_
_atom_site_label
_atom_site_type_symbol
_atom_site_fract_x
_atom_site_fract_y
_atom_site_fract_z
_atom_site_U_iso_or_equiv
_atom_site_adp_type
_atom_site_occupancy
_atom_site_site_symmetry_order
_atom_site_calc_flag
_atom_site_refinement_flags_posn
_atom_site_refinement_flags_adp
_atom_site_refinement_flags_occupancy
_atom_site_disorder_assembly
_atom_site_disorder_group
N1 N 0.45623(4) 0.56409(13) 0.62453(14) 0.0137(3) Uani 1 1 d . . . . .
H1 H 0.4391(5) 0.5921(18) 0.673(2) 0.016 Uiso 1 1 d . U . . .
C2 C 0.47817(4) 0.65934(16) 0.55413(16) 0.0126(3) Uani 1 1 d . . . . .
O3 O 0.47375(3) 0.78493(11) 0.55659(13) 0.0188(2) Uani 1 1 d . . . . .
C4 C 0.49583(4) 0.42982(15) 0.51639(16) 0.0117(3) Uani 1 1 d . . . . .
C5 C 0.46652(4) 0.42785(15) 0.60267(15) 0.0115(3) Uani 1 1 d . . . . .
N6 N 0.40023(4) 0.22270(13) 0.80281(14) 0.0136(3) Uani 1 1 d . . . . .
C7 C 0.41706(4) 0.33056(16) 0.74366(15) 0.0131(3) Uani 1 1 d . . . . .
H7 H 0.407777 0.421761 0.756287 0.016 Uiso 1 1 calc R U . . .
C8 C 0.44778(4) 0.31050(15) 0.66451(15) 0.0117(3) Uani 1 1 d . . . . .
C9 C 0.46015(4) 0.17363(16) 0.64383(16) 0.0142(3) Uani 1 1 d . . . . .
H9 H 0.480456 0.156077 0.587109 0.017 Uiso 1 1 calc R U . . .
C10 C 0.44244(5) 0.06530(16) 0.70688(17) 0.0163(3) Uani 1 1 d . . . . .
H10 H 0.450706 -0.027290 0.694580 0.020 Uiso 1 1 calc R U . . .
C11 C 0.41271(5) 0.09210(16) 0.78779(17) 0.0154(3) Uani 1 1 d . . . . .
H11 H 0.400972 0.017863 0.833199 0.018 Uiso 1 1 calc R U . . .
C12 C 0.36573(5) 0.24957(17) 0.88045(18) 0.0184(3) Uani 1 1 d . . . . .
H12A H 0.368618 0.340677 0.929409 0.022 Uiso 1 1 calc R U . . .
H12B H 0.364217 0.177567 0.955195 0.022 Uiso 1 1 calc R U . . .
C13 C 0.32872(5) 0.24850(17) 0.77590(19) 0.0185(3) Uani 1 1 d . . . . .
H13A H 0.331867 0.311925 0.694684 0.022 Uiso 1 1 calc R U . . .
H13B H 0.307456 0.284854 0.826277 0.022 Uiso 1 1 calc R U . . .
C14 C 0.31742(5) 0.10586(16) 0.71506(18) 0.0173(3) Uani 1 1 d . . . . .
H14A H 0.315719 0.040809 0.796152 0.021 Uiso 1 1 calc R U . . .
H14B H 0.337874 0.071774 0.659187 0.021 Uiso 1 1 calc R U . . .
C15 C 0.27898(5) 0.10606(17) 0.61757(19) 0.0201(3) Uani 1 1 d . . . . .
H15A H 0.258899 0.147012 0.670894 0.024 Uiso 1 1 calc R U . . .
H15B H 0.281319 0.165141 0.532259 0.024 Uiso 1 1 calc R U . . .
C16 C 0.26636(5) -0.03912(17) 0.56660(18) 0.0206(3) Uani 1 1 d . . . . .
H16A H 0.287081 -0.081881 0.517905 0.025 Uiso 1 1 calc R U . . .
H16B H 0.262745 -0.096726 0.651783 0.025 Uiso 1 1 calc R U . . .
C17 C 0.22925(5) -0.0393(2) 0.4636(2) 0.0266(4) Uani 1 1 d . . . . .
H17A H 0.232688 0.016723 0.378394 0.040 Uiso 1 1 calc R U . . .
H17B H 0.208368 -0.000065 0.512184 0.040 Uiso 1 1 calc R U . . .
H17C H 0.222705 -0.134581 0.433596 0.040 Uiso 1 1 calc R U . . .
P1A P 0.36949(2) 0.70957(4) 0.83388(4) 0.01377(11) Uani 1 1 d . . . . .
F2A F 0.41572(3) 0.70005(15) 0.83328(13) 0.0419(3) Uani 1 1 d . . . . .
F3A F 0.37632(3) 0.82708(10) 0.95582(10) 0.0208(2) Uani 1 1 d . . . . .
F4A F 0.32462(3) 0.71890(15) 0.83460(14) 0.0442(3) Uani 1 1 d . . . . .
F5A F 0.36453(3) 0.59195(10) 0.71110(11) 0.0312(3) Uani 1 1 d . . . . .
F6A F 0.36786(4) 0.82454(11) 0.71164(11) 0.0333(3) Uani 1 1 d . . . . .
F7A F 0.37280(4) 0.59373(11) 0.95655(12) 0.0438(3) Uani 1 1 d . . . . .

loop_
_atom_site_aniso_label
_atom_site_aniso_U_11
_atom_site_aniso_U_22
_atom_site_aniso_U_33
_atom_site_aniso_U_23
_atom_site_aniso_U_13
_atom_site_aniso_U_12
N1 0.0169(7) 0.0102(6) 0.0156(6) 0.0006(5) 0.0088(5) 0.0023(5)
C2 0.0137(7) 0.0127(7) 0.0116(6) -0.0005(5) 0.0017(5) -0.0001(5)
O3 0.0247(6) 0.0101(5) 0.0231(6) 0.0002(4) 0.0097(5) 0.0029(4)
C4 0.0142(7) 0.0095(7) 0.0113(7) 0.0004(5) 0.0014(6) 0.0009(5)
C5 0.0136(7) 0.0104(7) 0.0102(7) -0.0007(5) 0.0000(5) 0.0012(5)
N6 0.0179(6) 0.0133(6) 0.0099(6) -0.0003(5) 0.0031(5) -0.0031(5)
C7 0.0171(7) 0.0119(7) 0.0104(7) -0.0008(5) 0.0013(6) 0.0002(5)
C8 0.0133(7) 0.0120(7) 0.0096(6) -0.0002(5) 0.0002(5) -0.0013(5)
C9 0.0146(7) 0.0130(7) 0.0147(7) -0.0020(5) 0.0013(6) 0.0009(5)
C10 0.0198(8) 0.0109(7) 0.0180(7) 0.0000(6) 0.0011(6) 0.0008(6)
C11 0.0193(8) 0.0124(7) 0.0140(7) 0.0012(5) 0.0000(6) -0.0033(6)
C12 0.0249(8) 0.0175(7) 0.0151(7) -0.0022(6) 0.0123(6) -0.0041(6)
C13 0.0181(8) 0.0150(7) 0.0245(8) 0.0009(6) 0.0111(7) 0.0001(6)
C14 0.0190(8) 0.0147(7) 0.0196(8) 0.0014(6) 0.0077(6) 0.0015(6)
C15 0.0184(8) 0.0195(8) 0.0230(8) 0.0037(7) 0.0055(7) 0.0006(6)
C16 0.0214(8) 0.0211(8) 0.0198(8) 0.0008(6) 0.0047(7) 0.0011(6)
C17 0.0278(10) 0.0288(10) 0.0232(9) -0.0004(7) 0.0027(7) -0.0003(7)
P1A 0.0201(2) 0.01115(19) 0.00969(18) -0.00063(14) 0.00035(14) 0.00112(15)
F2A 0.0186(5) 0.0797(10) 0.0275(6) -0.0243(6) 0.0032(4) 0.0097(5)
F3A 0.0312(5) 0.0189(5) 0.0124(4) -0.0056(4) 0.0028(4) 0.0019(4)
F4A 0.0190(6) 0.0786(10) 0.0348(7) -0.0158(7) 0.0026(5) -0.0054(6)
F5A 0.0517(7) 0.0164(5) 0.0216(5) -0.0082(4) -0.0121(5) 0.0083(4)
F6A 0.0667(8) 0.0183(5) 0.0138(5) 0.0022(4) 0.0002(5) -0.0027(5)
F7A 0.0865(10) 0.0193(6) 0.0207(6) 0.0083(4) -0.0133(6) -0.0133(6)

loop_
_atom_type_symbol
_atom_type_description
_atom_type_scat_dispersion_real
_atom_type_scat_dispersion_imag
_atom_type_scat_source
C C 0.0032 0.0015 'International Tables Vol C Tables 4.2.6.8 and 6.1.1.4'
H H 0.0000 0.0000 'International Tables Vol C Tables 4.2.6.8 and 6.1.1.4'
F F 0.0167 0.0096 'International Tables Vol C Tables 4.2.6.8 and 6.1.1.4'
N N 0.0060 0.0030 'International Tables Vol C Tables 4.2.6.8 and 6.1.1.4'
O O 0.0108 0.0057 'International Tables Vol C Tables 4.2.6.8 and 6.1.1.4'
P P 0.0990 0.0908 'International Tables Vol C Tables 4.2.6.8 and 6.1.1.4'

loop_
_geom_angle_atom_site_label_1
_geom_angle_atom_site_label_2
_geom_angle_atom_site_label_3
_geom_angle
_geom_angle_site_symmetry_1
_geom_angle_site_symmetry_3
_geom_angle_publ_flag
C2 N1 H1 120.4(13) . . ?
C5 N1 H1 126.9(13) . . ?
C5 N1 C2 112.65(12) . . ?
N1 C2 C4 103.19(12) . 5_666 ?
O3 C2 N1 124.12(14) . . ?
O3 C2 C4 132.68(14) . 5_666 ?
C4 C4 C2 107.94(16) 5_666 5_666 ?
C5 C4 C2 143.16(14) . 5_666 ?
C5 C4 C4 108.90(16) . 5_666 ?
N1 C5 C8 122.75(13) . . ?
C4 C5 N1 107.32(13) . . ?
C4 C5 C8 129.93(13) . . ?
C7 N6 C11 121.19(14) . . ?
C7 N6 C12 118.69(13) . . ?
C11 N6 C12 120.05(13) . . ?
N6 C7 H7 119.5 . . ?
N6 C7 C8 120.97(14) . . ?
C8 C7 H7 119.5 . . ?
C7 C8 C5 120.94(13) . . ?
C7 C8 C9 118.22(13) . . ?
C9 C8 C5 120.83(13) . . ?
C8 C9 H9 120.3 . . ?
C10 C9 C8 119.34(14) . . ?
C10 C9 H9 120.3 . . ?
C9 C10 H10 120.1 . . ?
C11 C10 C9 119.75(14) . . ?
C11 C10 H10 120.1 . . ?
N6 C11 C10 120.46(14) . . ?
N6 C11 H11 119.8 . . ?
C10 C11 H11 119.8 . . ?
N6 C12 H12A 109.4 . . ?
N6 C12 H12B 109.4 . . ?
N6 C12 C13 111.03(13) . . ?
H12A C12 H12B 108.0 . . ?
C13 C12 H12A 109.4 . . ?
C13 C12 H12B 109.4 . . ?
C12 C13 H13A 108.8 . . ?
C12 C13 H13B 108.8 . . ?
C12 C13 C14 113.99(14) . . ?
H13A C13 H13B 107.6 . . ?
C14 C13 H13A 108.8 . . ?
C14 C13 H13B 108.8 . . ?
C13 C14 H14A 109.0 . . ?
C13 C14 H14B 109.0 . . ?
C13 C14 C15 112.96(13) . . ?
H14A C14 H14B 107.8 . . ?
C15 C14 H14A 109.0 . . ?
C15 C14 H14B 109.0 . . ?
C14 C15 H15A 109.1 . . ?
C14 C15 H15B 109.1 . . ?
H15A C15 H15B 107.8 . . ?
C16 C15 C14 112.58(14) . . ?
C16 C15 H15A 109.1 . . ?
C16 C15 H15B 109.1 . . ?
C15 C16 H16A 109.0 . . ?
C15 C16 H16B 109.0 . . ?
H16A C16 H16B 107.8 . . ?
C17 C16 C15 112.98(15) . . ?
C17 C16 H16A 109.0 . . ?
C17 C16 H16B 109.0 . . ?
C16 C17 H17A 109.5 . . ?
C16 C17 H17B 109.5 . . ?
C16 C17 H17C 109.5 . . ?
H17A C17 H17B 109.5 . . ?
H17A C17 H17C 109.5 . . ?
H17B C17 H17C 109.5 . . ?
F3A P1A F2A 88.84(6) . . ?
F3A P1A F5A 177.61(6) . . ?
F4A P1A F2A 179.94(8) . . ?
F4A P1A F3A 91.11(6) . . ?
F4A P1A F5A 91.26(7) . . ?
F4A P1A F6A 90.82(7) . . ?
F4A P1A F7A 91.30(8) . . ?
F5A P1A F2A 88.79(6) . . ?
F6A P1A F2A 89.19(7) . . ?
F6A P1A F3A 90.25(6) . . ?
F6A P1A F5A 89.46(6) . . ?
F6A P1A F7A 177.88(8) . . ?
F7A P1A F2A 88.69(8) . . ?
F7A P1A F3A 89.73(6) . . ?
F7A P1A F5A 90.48(6) . . ?

loop_
_geom_bond_atom_site_label_1
_geom_bond_atom_site_label_2
_geom_bond_distance
_geom_bond_site_symmetry_2
_geom_bond_publ_flag
N1 H1 0.838(14) . ?
N1 C2 1.409(2) . ?
N1 C5 1.3844(19) . ?
C2 O3 1.2220(18) . ?
C2 C4 1.464(2) 5_666 ?
C4 C4 1.426(3) 5_666 ?
C4 C5 1.377(2) . ?
C5 C8 1.461(2) . ?
N6 C7 1.346(2) . ?
N6 C11 1.346(2) . ?
N6 C12 1.502(2) . ?
C7 H7 0.9500 . ?
C7 C8 1.388(2) . ?
C8 C9 1.410(2) . ?
C9 H9 0.9500 . ?
C9 C10 1.382(2) . ?
C10 H10 0.9500 . ?
C10 C11 1.380(2) . ?
C11 H11 0.9500 . ?
C12 H12A 0.9900 . ?
C12 H12B 0.9900 . ?
C12 C13 1.522(3) . ?
C13 H13A 0.9900 . ?
C13 H13B 0.9900 . ?
C13 C14 1.522(2) . ?
C14 H14A 0.9900 . ?
C14 H14B 0.9900 . ?
C14 C15 1.528(2) . ?
C15 H15A 0.9900 . ?
C15 H15B 0.9900 . ?
C15 C16 1.527(2) . ?
C16 H16A 0.9900 . ?
C16 H16B 0.9900 . ?
C16 C17 1.517(2) . ?
C17 H17A 0.9800 . ?
C17 H17B 0.9800 . ?
C17 H17C 0.9800 . ?
P1A F2A 1.6182(11) . ?
P1A F3A 1.6030(10) . ?
P1A F4A 1.5707(12) . ?
P1A F5A 1.6063(10) . ?
P1A F6A 1.5866(11) . ?
P1A F7A 1.5934(11) . ?

loop_
_geom_hbond_atom_site_label_D
_geom_hbond_atom_site_label_H
_geom_hbond_atom_site_label_A
_geom_hbond_distance_DH
_geom_hbond_distance_HA
_geom_hbond_distance_DA
_geom_hbond_angle_DHA
_geom_hbond_site_symmetry_A
_geom_hbond_publ_flag
N1 H1 F2A 0.838(14) 2.069(15) 2.8599(16) 157.3(18) . yes
C7 H7 F5A 0.95 2.24 3.1120(18) 152.8 . yes
C9 H9 O3 0.95 2.28 3.1669(19) 155.1 5_666 yes
C11 H11 F6A 0.95 2.40 3.0581(19) 125.7 1_545 yes
C12 H12B F6A 0.99 2.38 3.162(2) 135.4 6_566 yes

loop_
_geom_torsion_atom_site_label_1
_geom_torsion_atom_site_label_2
_geom_torsion_atom_site_label_3
_geom_torsion_atom_site_label_4
_geom_torsion
_geom_torsion_site_symmetry_1
_geom_torsion_site_symmetry_2
_geom_torsion_site_symmetry_3
_geom_torsion_site_symmetry_4
_geom_torsion_publ_flag
N1 C5 C8 C7 3.1(2) . . . . ?
N1 C5 C8 C9 -177.65(14) . . . . ?
C2 N1 C5 C4 0.02(18) . . . . ?
C2 N1 C5 C8 -179.84(13) . . . . ?
C2 C4 C5 N1 179.8(2) 5_666 . . . ?
C2 C4 C5 C8 -0.3(3) 5_666 . . . ?
C4 C4 C5 N1 0.1(2) 5_666 . . . ?
C4 C4 C5 C8 179.94(16) 5_666 . . . ?
C4 C5 C8 C7 -176.69(15) . . . . ?
C4 C5 C8 C9 2.5(2) . . . . ?
C5 N1 C2 O3 178.91(14) . . . . ?
C5 N1 C2 C4 -0.12(17) . . . 5_666 ?
C5 C8 C9 C10 178.36(14) . . . . ?
N6 C7 C8 C5 -178.82(13) . . . . ?
N6 C7 C8 C9 1.9(2) . . . . ?
N6 C12 C13 C14 69.78(17) . . . . ?
C7 N6 C11 C10 -2.1(2) . . . . ?
C7 N6 C12 C13 86.48(16) . . . . ?
C7 C8 C9 C10 -2.4(2) . . . . ?
C8 C9 C10 C11 0.7(2) . . . . ?
C9 C10 C11 N6 1.6(2) . . . . ?
C11 N6 C7 C8 0.3(2) . . . . ?
C11 N6 C12 C13 -90.57(17) . . . . ?
C12 N6 C7 C8 -176.70(14) . . . . ?
C12 N6 C11 C10 174.84(14) . . . . ?
C12 C13 C14 C15 176.57(13) . . . . ?
C13 C14 C15 C16 -175.51(13) . . . . ?
C14 C15 C16 C17 -177.06(14) . . . . ?
